data_2230821
loop_
_publ_author_name
'Nakanishi, Waka'
'Xue, Jing Yang'
'Yoshioka, Tomoaki'
'Isobe, Hiroyuki'

_publ_section_title
;
 [6]Cyclo-2,7-naphthylene: a redetermination
;
_journal_coeditor_code NR2007
_journal_issue 7
_journal_name_full 'Acta Crystallographica Section E'
_journal_page_first o1762
_journal_page_last o1763
_journal_paper_doi 10.1107/S1600536811023427
_journal_volume 67
_journal_year 2011
_chemical_formula_iupac 'C60 H36'
_chemical_formula_moiety 'C60 H36'
_chemical_formula_sum 'C60 H36'
_chemical_formula_weight 756.89
_chemical_name_systematic
;
[6]Cyclo-2,7-naphthylene
;
_space_group_IT_number 64
_symmetry_cell_setting orthorhombic
_symmetry_space_group_name_Hall '-C 2ac 2'
_symmetry_space_group_name_H-M 'C m c a'
_atom_sites_solution_hydrogens geom
_atom_sites_solution_primary direct
_atom_sites_solution_secondary difmap
_audit_creation_method SHELXL-97
_cell_angle_alpha 90.00
_cell_angle_beta 90.00
_cell_angle_gamma 90.00
_cell_formula_units_Z 4
_cell_length_a 34.224(6)
_cell_length_b 7.4629(14)
_cell_length_c 15.131(3)
_cell_measurement_reflns_used 5445
_cell_measurement_temperature 100
_cell_measurement_theta_max 27.20
_cell_measurement_theta_min 2.38
_cell_volume 3864.6(13)
_computing_cell_refinement 'SAINT (Bruker, 2006)'
_computing_data_collection 'APEX2 (Bruker, 2006)'
_computing_data_reduction 'SAINT (Bruker, 2004)'
_computing_molecular_graphics 'ORTEP-3 (Farrugia, 1997) and Mercury (Macrae <i>et al.</i>, 2008)'
_computing_publication_material
;
SHELXL97 (Sheldrick, 2008) and Yadokari-XG 2009 (Kabuto <i>et
al.</i>, 2009)
and publCIF (Westrip, 2010)
;
_computing_structure_refinement 'SHELXL97 (Sheldrick, 2008)'
_computing_structure_solution 'SHELXS97 (Sheldrick, 2008)'
_diffrn_ambient_temperature 100
_diffrn_detector_area_resol_mean 8.333
_diffrn_measured_fraction_theta_full 0.986
_diffrn_measured_fraction_theta_max 0.986
_diffrn_measurement_device_type 'Bruker APEXII CCD area-detector'
_diffrn_measurement_method '\f and \w'
_diffrn_radiation_monochromator 'Bruker Helios multilayer confocal mirror'
_diffrn_radiation_source 'Bruker TXS fine-focus rotating anode'
_diffrn_radiation_type MoK\a
_diffrn_radiation_wavelength 0.71073
_diffrn_reflns_av_R_equivalents 0.0354
_diffrn_reflns_av_sigmaI/netI 0.0192
_diffrn_reflns_limit_h_max 43
_diffrn_reflns_limit_h_min -43
_diffrn_reflns_limit_k_max 9
_diffrn_reflns_limit_k_min -9
_diffrn_reflns_limit_l_max 19
_diffrn_reflns_limit_l_min -19
_diffrn_reflns_number 20522
_diffrn_reflns_theta_full 27.49
_diffrn_reflns_theta_max 27.49
_diffrn_reflns_theta_min 2.38
_diffrn_standards_decay_% 0
_diffrn_standards_number 0
_exptl_absorpt_coefficient_mu 0.074
_exptl_absorpt_correction_T_max 0.9956
_exptl_absorpt_correction_T_min 0.6856
_exptl_absorpt_correction_type multi-scan
_exptl_absorpt_process_details '(SADABS; Sheldrick, 1996)'
_exptl_crystal_colour colourless
_exptl_crystal_density_diffrn 1.301
_exptl_crystal_density_method 'not measured'
_exptl_crystal_description plate
_exptl_crystal_F_000 1584
_exptl_crystal_size_max 0.40
_exptl_crystal_size_mid 0.12
_exptl_crystal_size_min 0.06
_refine_diff_density_max 0.204
_refine_diff_density_min -0.351
_refine_ls_extinction_method none
_refine_ls_goodness_of_fit_ref 1.056
_refine_ls_hydrogen_treatment constr
_refine_ls_matrix_type full
_refine_ls_number_parameters 139
_refine_ls_number_reflns 2234
_refine_ls_number_restraints 0
_refine_ls_restrained_S_all 1.056
_refine_ls_R_factor_all 0.0855
_refine_ls_R_factor_gt 0.0664
_refine_ls_shift/su_max 0.000
_refine_ls_shift/su_mean 0.000
_refine_ls_structure_factor_coef Fsqd
_refine_ls_weighting_details 'calc w=1/[\s^2^(Fo^2^)+(0.0565P)^2^+7.0687P] where P=(Fo^2^+2Fc^2^)/3'
_refine_ls_weighting_scheme calc
_refine_ls_wR_factor_gt 0.1605
_refine_ls_wR_factor_ref 0.1812
_reflns_number_gt 1667
_reflns_number_total 2234
_reflns_threshold_expression I>2\s(I)
_cod_data_source_file nr2007.cif
_cod_data_source_block I
_cod_original_cell_volume 3864.7(12)
_cod_original_sg_symbol_Hall '-C 2bc 2'
_cod_database_code 2230821
_cod_database_fobs_code 2230821

loop_
_symmetry_equiv_pos_as_xyz
'x, y, z'
'-x, -y+1/2, z+1/2'
'x, -y, -z'
'-x+1/2, y, -z+1/2'
'x+1/2, y+1/2, z'
'-x+1/2, -y+1, z+1/2'
'x+1/2, -y+1/2, -z'
'-x+1, y+1/2, -z+1/2'
'-x, -y, -z'
'x, y-1/2, -z-1/2'
'-x, y, z'
'x-1/2, -y, z-1/2'
'-x+1/2, -y+1/2, -z'
'x+1/2, y, -z-1/2'
'-x+1/2, y+1/2, z'
'x, -y+1/2, z-1/2'

loop_
_atom_site_type_symbol
_atom_site_label
_atom_site_fract_x
_atom_site_fract_y
_atom_site_fract_z
_atom_site_U_iso_or_equiv
_atom_site_adp_type
_atom_site_calc_flag
_atom_site_refinement_flags
_atom_site_occupancy
_atom_site_symmetry_multiplicity
_atom_site_disorder_assembly
_atom_site_disorder_group
C C1 0.28550(9) 0.7008(6) 0.37933(17) 0.0855(12) Uani d . 1 1 . .
H H1 0.2623 0.6634 0.3504 0.103 Uiso calc R 1 1 . .
C C2 0.28488(8) 0.8521(5) 0.43007(18) 0.0805(11) Uani d . 1 1 . .
H H2 0.2610 0.9154 0.4371 0.097 Uiso calc R 1 1 . .
C C3 0.31917(7) 0.9174(4) 0.47282(14) 0.0599(7) Uani d . 1 1 . .
C C4 0.35317(7) 0.8204(3) 0.46178(14) 0.0521(6) Uani d . 1 1 . .
H H3 0.3764 0.8613 0.4897 0.062 Uiso calc R 1 1 . .
C C5 0.35467(8) 0.6627(4) 0.41049(14) 0.0546(7) Uani d . 1 1 . .
C C6 0.32004(9) 0.5987(5) 0.36887(15) 0.0705(9) Uani d . 1 1 . .
C C7 0.32231(11) 0.4362(5) 0.32059(16) 0.0842(12) Uani d . 1 1 . .
H H4 0.2997 0.3918 0.2916 0.101 Uiso calc R 1 1 . .
C C8 0.35645(11) 0.3425(4) 0.31496(15) 0.0777(11) Uani d . 1 1 . .
H H5 0.3570 0.2332 0.2828 0.093 Uiso calc R 1 1 . .
C C9 0.39145(9) 0.4048(3) 0.35623(14) 0.0599(8) Uani d . 1 1 . .
C C10 0.38962(8) 0.5646(3) 0.40197(13) 0.0518(6) Uani d . 1 1 . .
H H6 0.4127 0.6100 0.4286 0.062 Uiso calc R 1 1 . .
C C11 0.46345(13) 0.0185(3) 0.35550(17) 0.0872(12) Uani d . 1 1 . .
H H7 0.4628 -0.1088 0.3562 0.105 Uiso calc R 1 1 . .
C C12 0.42913(13) 0.1103(4) 0.35358(16) 0.0781(11) Uani d . 1 1 . .
H H8 0.4052 0.0460 0.3522 0.094 Uiso calc R 1 1 . .
C C13 0.42846(10) 0.3024(3) 0.35367(14) 0.0602(8) Uani d . 1 1 . .
C C14 0.46407(8) 0.3892(3) 0.35413(14) 0.0542(7) Uani d . 1 1 . .
H H9 0.4643 0.5165 0.3534 0.065 Uiso calc R 1 1 . .
C C15 0.5000 0.2979(4) 0.35555(19) 0.0556(10) Uani d S 1 2 . .
C C16 0.5000 0.1066(4) 0.3565(2) 0.0708(13) Uani d S 1 2 . .

loop_
_atom_site_aniso_label
_atom_site_aniso_U_11
_atom_site_aniso_U_22
_atom_site_aniso_U_33
_atom_site_aniso_U_12
_atom_site_aniso_U_13
_atom_site_aniso_U_23
C1 0.0610(18) 0.162(4) 0.0339(13) -0.048(2) -0.0068(12) 0.0195(17)
C2 0.0528(16) 0.151(3) 0.0375(13) -0.0189(18) -0.0027(11) 0.0297(17)
C3 0.0481(13) 0.100(2) 0.0322(11) -0.0087(13) -0.0009(9) 0.0234(11)
C4 0.0553(14) 0.0695(15) 0.0314(10) -0.0175(12) -0.0064(9) 0.0157(10)
C5 0.0663(16) 0.0706(16) 0.0270(10) -0.0286(13) -0.0066(10) 0.0130(10)
C6 0.0719(18) 0.114(2) 0.0260(10) -0.0495(17) -0.0031(10) 0.0138(13)
C7 0.094(2) 0.129(3) 0.0301(12) -0.074(2) -0.0006(13) 0.0028(15)
C8 0.116(3) 0.088(2) 0.0281(11) -0.071(2) 0.0065(14) -0.0042(12)
C9 0.098(2) 0.0553(14) 0.0264(10) -0.0412(15) -0.0006(11) 0.0023(9)
C10 0.0732(16) 0.0537(13) 0.0286(10) -0.0308(12) -0.0056(10) 0.0062(9)
C11 0.197(4) 0.0250(12) 0.0396(13) -0.0237(18) 0.0074(18) -0.0075(10)
C12 0.160(3) 0.0402(14) 0.0340(12) -0.0427(18) 0.0088(16) -0.0048(10)
C13 0.114(2) 0.0398(12) 0.0267(10) -0.0318(14) 0.0039(12) -0.0045(9)
C14 0.106(2) 0.0247(9) 0.0321(10) -0.0139(11) 0.0003(11) -0.0036(8)
C15 0.114(3) 0.0230(14) 0.0300(14) 0.000 0.000 -0.0045(11)
C16 0.157(4) 0.0237(15) 0.0318(16) 0.000 0.000 -0.0046(12)

loop_
_atom_type_symbol
_atom_type_description
_atom_type_scat_dispersion_real
_atom_type_scat_dispersion_imag
_atom_type_scat_source
C C 0.0033 0.0016 'International Tables Vol C Tables 4.2.6.8 and 6.1.1.4'
H H 0.0000 0.0000 'International Tables Vol C Tables 4.2.6.8 and 6.1.1.4'

loop_
_geom_angle_atom_site_label_1
_geom_angle_atom_site_label_2
_geom_angle_atom_site_label_3
_geom_angle_site_symmetry_1
_geom_angle_site_symmetry_3
_geom_angle
_geom_angle_publ_flag
C2 C1 C6 . . 121.4(3) ?
C2 C1 H1 . . 119.3 ?
C6 C1 H1 . . 119.3 ?
C1 C2 C3 . . 121.7(3) ?
C1 C2 H2 . . 119.2 ?
C3 C2 H2 . . 119.2 ?
C4 C3 C2 . . 117.4(3) ?
C4 C3 C3 . 3_576 120.22(15) ?
C2 C3 C3 . 3_576 122.4(2) ?
C3 C4 C5 . . 122.3(2) ?
C3 C4 H3 . . 118.8 ?
C5 C4 H3 . . 118.8 ?
C10 C5 C4 . . 121.0(2) ?
C10 C5 C6 . . 119.4(3) ?
C4 C5 C6 . . 119.5(3) ?
C1 C6 C7 . . 124.3(3) ?
C1 C6 C5 . . 117.7(3) ?
C7 C6 C5 . . 118.0(3) ?
C8 C7 C6 . . 121.2(3) ?
C8 C7 H4 . . 119.4 ?
C6 C7 H4 . . 119.4 ?
C7 C8 C9 . . 121.6(3) ?
C7 C8 H5 . . 119.2 ?
C9 C8 H5 . . 119.2 ?
C10 C9 C8 . . 117.5(3) ?
C10 C9 C13 . . 119.9(2) ?
C8 C9 C13 . . 122.6(3) ?
C9 C10 C5 . . 122.3(2) ?
C9 C10 H6 . . 118.9 ?
C5 C10 H6 . . 118.9 ?
C12 C11 C16 . . 122.0(2) ?
C12 C11 H7 . . 119.0 ?
C16 C11 H7 . . 119.0 ?
C11 C12 C13 . . 121.2(3) ?
C11 C12 H8 . . 119.4 ?
C13 C12 H8 . . 119.4 ?
C14 C13 C12 . . 117.1(3) ?
C14 C13 C9 . . 120.9(2) ?
C12 C13 C9 . . 122.0(3) ?
C13 C14 C15 . . 123.0(2) ?
C13 C14 H9 . . 118.5 ?
C15 C14 H9 . . 118.5 ?
C14 C15 C14 11_655 . 122.0(3) ?
C14 C15 C16 11_655 . 118.99(13) ?
C14 C15 C16 . . 118.99(13) ?
C11 C16 C11 11_655 . 124.5(4) ?
C11 C16 C15 11_655 . 117.71(19) ?
C11 C16 C15 . . 117.71(19) ?

loop_
_geom_bond_atom_site_label_1
_geom_bond_atom_site_label_2
_geom_bond_site_symmetry_2
_geom_bond_distance
_geom_bond_publ_flag
C1 C2 . 1.365(5) ?
C1 C6 . 1.416(5) ?
C1 H1 . 0.9500 ?
C2 C3 . 1.426(4) ?
C2 H2 . 0.9500 ?
C3 C4 . 1.380(3) ?
C3 C3 3_576 1.482(6) ?
C4 C5 . 1.410(4) ?
C4 H3 . 0.9500 ?
C5 C10 . 1.408(4) ?
C5 C6 . 1.425(3) ?
C6 C7 . 1.418(5) ?
C7 C8 . 1.364(5) ?
C7 H4 . 0.9500 ?
C8 C9 . 1.429(4) ?
C8 H5 . 0.9500 ?
C9 C10 . 1.381(3) ?
C9 C13 . 1.480(4) ?
C10 H6 . 0.9500 ?
C11 C12 . 1.360(5) ?
C11 C16 . 1.413(4) ?
C11 H7 . 0.9500 ?
C12 C13 . 1.434(4) ?
C12 H8 . 0.9500 ?
C13 C14 . 1.380(4) ?
C14 C15 . 1.406(3) ?
C14 H9 . 0.9500 ?
C15 C14 11_655 1.406(3) ?
C15 C16 . 1.428(4) ?
C16 C11 11_655 1.413(4) ?

loop_
_geom_torsion_atom_site_label_1
_geom_torsion_atom_site_label_2
_geom_torsion_atom_site_label_3
_geom_torsion_atom_site_label_4
_geom_torsion_site_symmetry_1
_geom_torsion_site_symmetry_2
_geom_torsion_site_symmetry_3
_geom_torsion_site_symmetry_4
_geom_torsion
_geom_torsion_publ_flag
C6 C1 C2 C3 . . . . 1.9(4) ?
C1 C2 C3 C4 . . . . -0.7(4) ?
C1 C2 C3 C3 . . . 3_576 179.2(3) ?
C2 C3 C4 C5 . . . . 0.1(3) ?
C3 C3 C4 C5 3_576 . . . -179.8(2) ?
C3 C4 C5 C10 . . . . -178.7(2) ?
C3 C4 C5 C6 . . . . -0.6(3) ?
C2 C1 C6 C7 . . . . 177.0(2) ?
C2 C1 C6 C5 . . . . -2.3(4) ?
C10 C5 C6 C1 . . . . 179.8(2) ?
C4 C5 C6 C1 . . . . 1.7(3) ?
C10 C5 C6 C7 . . . . 0.4(3) ?
C4 C5 C6 C7 . . . . -177.7(2) ?
C1 C6 C7 C8 . . . . -178.5(2) ?
C5 C6 C7 C8 . . . . 0.8(4) ?
C6 C7 C8 C9 . . . . -0.9(4) ?
C7 C8 C9 C10 . . . . -0.3(3) ?
C7 C8 C9 C13 . . . . 177.8(2) ?
C8 C9 C10 C5 . . . . 1.6(3) ?
C13 C9 C10 C5 . . . . -176.57(19) ?
C4 C5 C10 C9 . . . . 176.39(19) ?
C6 C5 C10 C9 . . . . -1.7(3) ?
C16 C11 C12 C13 . . . . -0.9(4) ?
C11 C12 C13 C14 . . . . 1.2(4) ?
C11 C12 C13 C9 . . . . -176.8(2) ?
C10 C9 C13 C14 . . . . -33.1(3) ?
C8 C9 C13 C14 . . . . 148.8(2) ?
C10 C9 C13 C12 . . . . 144.8(2) ?
C8 C9 C13 C12 . . . . -33.2(3) ?
C12 C13 C14 C15 . . . . -0.8(3) ?
C9 C13 C14 C15 . . . . 177.2(2) ?
C13 C14 C15 C14 . . . 11_655 178.65(17) ?
C13 C14 C15 C16 . . . . 0.1(4) ?
C12 C11 C16 C11 . . . 11_655 -177.8(2) ?
C12 C11 C16 C15 . . . . 0.1(4) ?
C14 C15 C16 C11 11_655 . . 11_655 -0.3(4) ?
C14 C15 C16 C11 . . . 11_655 178.3(2) ?
C14 C15 C16 C11 11_655 . . . -178.3(2) ?
C14 C15 C16 C11 . . . . 0.3(4) ?
